data_7011766
loop_
_publ_author_name
'Jean-Claude Berthet'
'Yannick Miquel'
'Peter B. Iveson'
'Martine Nierlich'
'Pierre Thu\'ery'
'Charles Madic'
'Michel Ephritikhine'

_publ_section_title
;
 The affinity and selectivity of terdentate nitrogen ligands towards
 trivalent lanthanide and uranium ions viewed from the crystal
 structures of the 1 &#x2236; 3 complexes
;
_journal_issue 16
_journal_name_full 'J. Chem. Soc., Dalton Trans.'
_journal_page_first 3265
_journal_page_last 3272
_journal_paper_doi 10.1039/b203725d
_journal_year 2002
_chemical_formula_sum 'C49 H39 I3 N11 Nd'
_chemical_formula_weight 1306.85
_space_group_IT_number 54
_symmetry_cell_setting orthorhombic
_symmetry_space_group_name_Hall '-P 2a 2ac'
_symmetry_space_group_name_H-M 'P c c a'
_atom_sites_solution_hydrogens geom
_atom_sites_solution_primary direct
_atom_sites_solution_secondary difmap
_audit_creation_method SHELXL-97
_cell_angle_alpha 90.00
_cell_angle_beta 90.00
_cell_angle_gamma 90.00
_cell_formula_units_Z 4
_cell_length_a 19.220(4)
_cell_length_b 16.591(3)
_cell_length_c 14.685(3)
_cell_measurement_reflns_used 29212
_cell_measurement_temperature 123(2)
_cell_measurement_theta_max 25
_cell_measurement_theta_min 2
_cell_volume 4682.7(16)
_computing_cell_refinement 'DENZO(Otwinowski& Minor,1997)'
_computing_data_collection 'DENZO(Otwinowski& Minor,1997)'
_computing_data_reduction 'DENZO(Otwinowski& Minor,1997)'
_computing_molecular_graphics 'SHELXTL (Sheldrick,1997)'
_computing_publication_material 'SHELXTL (Sheldrick,1997)'
_computing_structure_refinement 'SHELXL-93 (Sheldrick, 1990)'
_computing_structure_solution 'SHELXS-86 (Sheldrick, 1990)'
_diffrn_ambient_temperature 123(2)
_diffrn_measured_fraction_theta_full 0.986
_diffrn_measured_fraction_theta_max 0.986
_diffrn_measurement_device 'Nonius Kappa CCD diffractometer'
_diffrn_measurement_method '\f rotation scans with 2\%steps'
_diffrn_radiation_monochromator graphite
_diffrn_radiation_source 'fine-focus sealed tube'
_diffrn_radiation_type MoK\a
_diffrn_radiation_wavelength 0.71073
_diffrn_reflns_av_R_equivalents 0.0750
_diffrn_reflns_av_sigmaI/netI 0.0369
_diffrn_reflns_limit_h_max 22
_diffrn_reflns_limit_h_min 0
_diffrn_reflns_limit_k_max 0
_diffrn_reflns_limit_k_min -19
_diffrn_reflns_limit_l_max 17
_diffrn_reflns_limit_l_min 0
_diffrn_reflns_number 29212
_diffrn_reflns_theta_full 24.72
_diffrn_reflns_theta_max 24.72
_diffrn_reflns_theta_min 2.46
_diffrn_standards_number 0
_exptl_absorpt_coefficient_mu 3.134
_exptl_absorpt_correction_T_max 0.540
_exptl_absorpt_correction_T_min 0.460
_exptl_absorpt_correction_type empirical
_exptl_absorpt_process_details 'MULABS in PLATON;Spek,1998'
_exptl_crystal_colour orange
_exptl_crystal_density_diffrn 1.854
_exptl_crystal_density_method 'not measured'
_exptl_crystal_description irregular
_exptl_crystal_F_000 2516
_exptl_crystal_size_max 0.150
_exptl_crystal_size_mid 0.100
_exptl_crystal_size_min 0.050
_refine_diff_density_max 0.872
_refine_diff_density_min -0.643
_refine_diff_density_rms 0.109
_refine_ls_extinction_method none
_refine_ls_goodness_of_fit_ref 1.022
_refine_ls_hydrogen_treatment mixed
_refine_ls_matrix_type full
_refine_ls_number_parameters 291
_refine_ls_number_reflns 3953
_refine_ls_number_restraints 0
_refine_ls_restrained_S_all 1.022
_refine_ls_R_factor_all 0.0420
_refine_ls_R_factor_gt 0.0292
_refine_ls_shift/su_max 0.001
_refine_ls_shift/su_mean 0.000
_refine_ls_structure_factor_coef Fsqd
_refine_ls_weighting_details 'calc w=1/[\s^2^(Fo^2^)+(0.0303P)^2^+7.0862P] where P=(Fo^2^+2Fc^2^)/3'
_refine_ls_weighting_scheme calc
_refine_ls_wR_factor_gt 0.0632
_refine_ls_wR_factor_ref 0.0680
_reflns_number_gt 3270
_reflns_number_total 3953
_reflns_threshold_expression >2sigma(I)
_cod_data_source_file b203725d.txt
_cod_data_source_block 3.2MeCN
_cod_original_sg_symbol_H-M Pcca
_cod_database_code 7011766

loop_
_symmetry_equiv_pos_as_xyz
'x, y, z'
'-x+1/2, -y, z'
'-x, y, -z+1/2'
'x+1/2, -y, -z+1/2'
'-x, -y, -z'
'x-1/2, y, -z'
'x, -y, z-1/2'
'-x-1/2, y, z-1/2'

loop_
_atom_site_label
_atom_site_type_symbol
_atom_site_fract_x
_atom_site_fract_y
_atom_site_fract_z
_atom_site_U_iso_or_equiv
_atom_site_adp_type
_atom_site_occupancy
_atom_site_symmetry_multiplicity
_atom_site_calc_flag
_atom_site_refinement_flags
_atom_site_disorder_assembly
_atom_site_disorder_group
Nd Nd 0.5000 -0.251746(18) 0.7500 0.01509(9) Uani 1 2 d S . .
I1 I 0.2500 0.5000 1.28567(3) 0.02811(12) Uani 1 2 d S . .
I2 I 0.266449(15) 0.134342(17) 0.97741(2) 0.02763(10) Uani 1 1 d . . .
N1 N 0.58442(17) -0.2992(2) 0.8763(2) 0.0189(8) Uani 1 1 d . . .
N2 N 0.49390(16) -0.17734(19) 0.9070(2) 0.0162(7) Uani 1 1 d . . .
N3 N 0.41247(17) -0.1315(2) 0.7630(2) 0.0185(8) Uani 1 1 d . . .
N4 N 0.41157(16) -0.3283(2) 0.8611(2) 0.0187(8) Uani 1 1 d . . .
N5 N 0.5000 -0.4107(3) 0.7500 0.0184(11) Uani 1 2 d S . .
N6 N 0.0969(2) 0.2456(3) 1.2312(3) 0.0413(11) Uani 1 1 d . . .
C1 C 0.6320(2) -0.3570(2) 0.8592(3) 0.0210(9) Uani 1 1 d . . .
H1A H 0.6379 -0.3739 0.7993 0.025 Uiso 1 1 calc R . .
C2 C 0.6724(2) -0.3922(3) 0.9258(3) 0.0212(9) Uani 1 1 d . . .
H2A H 0.7048 -0.4316 0.9108 0.025 Uiso 1 1 calc R . .
C3 C 0.6639(2) -0.3681(3) 1.0149(3) 0.0271(10) Uani 1 1 d . . .
H3A H 0.6900 -0.3914 1.0613 0.033 Uiso 1 1 calc R . .
C4 C 0.6158(2) -0.3085(3) 1.0339(3) 0.0239(10) Uani 1 1 d . . .
H4A H 0.6098 -0.2908 1.0935 0.029 Uiso 1 1 calc R . .
C5 C 0.5764(2) -0.2751(3) 0.9644(3) 0.0200(9) Uani 1 1 d . . .
C6 C 0.5266(2) -0.2078(2) 0.9812(3) 0.0194(9) Uani 1 1 d . . .
C7 C 0.5153(2) -0.1783(3) 1.0685(3) 0.0293(11) Uani 1 1 d . . .
H7A H 0.5384 -0.2004 1.1181 0.035 Uiso 1 1 calc R . .
C8 C 0.4687(2) -0.1151(3) 1.0805(3) 0.0305(11) Uani 1 1 d . . .
H8A H 0.4598 -0.0949 1.1384 0.037 Uiso 1 1 calc R . .
C9 C 0.4360(2) -0.0826(3) 1.0056(3) 0.0256(10) Uani 1 1 d . . .
H9A H 0.4050 -0.0400 1.0124 0.031 Uiso 1 1 calc R . .
C10 C 0.4496(2) -0.1143(2) 0.9198(3) 0.0196(9) Uani 1 1 d . . .
C11 C 0.4132(2) -0.0833(3) 0.8375(3) 0.0208(10) Uani 1 1 d . . .
C12 C 0.3791(2) -0.0092(3) 0.8385(3) 0.0265(10) Uani 1 1 d . . .
H12A H 0.3808 0.0231 0.8901 0.032 Uiso 1 1 calc R . .
C13 C 0.3429(2) 0.0160(3) 0.7627(3) 0.0286(11) Uani 1 1 d . . .
H13A H 0.3203 0.0656 0.7623 0.034 Uiso 1 1 calc R . .
C14 C 0.3408(2) -0.0336(3) 0.6872(3) 0.0226(10) Uani 1 1 d . . .
H14A H 0.3163 -0.0182 0.6354 0.027 Uiso 1 1 calc R . .
C15 C 0.3757(2) -0.1068(2) 0.6898(3) 0.0201(9) Uani 1 1 d . . .
H15A H 0.3737 -0.1402 0.6390 0.024 Uiso 1 1 calc R . .
C16 C 0.3697(2) -0.2876(3) 0.9180(3) 0.0214(10) Uani 1 1 d . . .
H16A H 0.3544 -0.2368 0.9003 0.026 Uiso 1 1 calc R . .
C17 C 0.3479(2) -0.3171(3) 1.0019(3) 0.0249(10) Uani 1 1 d . . .
H17A H 0.3177 -0.2873 1.0383 0.030 Uiso 1 1 calc R . .
C18 C 0.3721(2) -0.3915(3) 1.0302(3) 0.0288(10) Uani 1 1 d . . .
H18A H 0.3614 -0.4111 1.0878 0.035 Uiso 1 1 calc R . .
C19 C 0.4128(2) -0.4362(3) 0.9708(3) 0.0245(10) Uani 1 1 d . . .
H19A H 0.4282 -0.4872 0.9874 0.029 Uiso 1 1 calc R . .
C20 C 0.43043(19) -0.4045(2) 0.8863(3) 0.0185(9) Uani 1 1 d . . .
C21 C 0.4678(2) -0.4524(3) 0.8166(3) 0.0198(9) Uani 1 1 d . . .
C22 C 0.4668(2) -0.5363(3) 0.8184(3) 0.0283(11) Uani 1 1 d . . .
H22A H 0.4440 -0.5634 0.8651 0.034 Uiso 1 1 calc R . .
C23 C 0.5000 -0.5787(4) 0.7500 0.0334(16) Uani 1 2 d S . .
H23A H 0.5000 -0.6348 0.7500 0.040 Uiso 1 2 calc SR . .
C24 C 0.1562(3) 0.2461(3) 1.2320(3) 0.0287(11) Uani 1 1 d . . .
C25 C 0.2327(3) 0.2466(3) 1.2353(4) 0.0398(13) Uani 1 1 d . . .

loop_
_atom_site_aniso_label
_atom_site_aniso_U_11
_atom_site_aniso_U_22
_atom_site_aniso_U_33
_atom_site_aniso_U_23
_atom_site_aniso_U_13
_atom_site_aniso_U_12
Nd 0.01481(16) 0.01466(16) 0.01580(17) 0.000 0.00032(13) 0.000
I1 0.0310(2) 0.0275(2) 0.0258(2) 0.000 0.000 0.00206(18)
I2 0.02813(17) 0.02370(16) 0.03106(17) -0.00232(13) -0.00441(13) 0.00248(12)
N1 0.0182(17) 0.0184(18) 0.020(2) 0.0012(15) 0.0002(15) -0.0043(15)
N2 0.0145(16) 0.0169(18) 0.0170(18) 0.0014(14) 0.0012(14) -0.0048(14)
N3 0.0162(17) 0.0205(19) 0.0187(19) -0.0031(15) 0.0007(14) 0.0017(15)
N4 0.0135(17) 0.0189(19) 0.024(2) 0.0002(16) -0.0006(15) -0.0022(14)
N5 0.018(2) 0.020(3) 0.017(3) 0.000 0.001(2) 0.000
N6 0.034(3) 0.058(3) 0.031(3) -0.005(2) 0.0022(19) 0.002(2)
C1 0.016(2) 0.025(2) 0.022(2) -0.0001(19) 0.0009(18) -0.0004(18)
C2 0.016(2) 0.019(2) 0.028(2) 0.004(2) -0.0011(18) 0.0011(17)
C3 0.027(2) 0.030(3) 0.025(2) 0.008(2) -0.005(2) -0.001(2)
C4 0.027(2) 0.025(2) 0.019(2) 0.0001(19) -0.0053(19) -0.0023(19)
C5 0.020(2) 0.018(2) 0.022(2) 0.0060(18) -0.0005(18) -0.0029(18)
C6 0.017(2) 0.018(2) 0.023(2) -0.0019(19) 0.0018(18) -0.0044(17)
C7 0.034(3) 0.032(3) 0.022(2) -0.003(2) -0.002(2) -0.002(2)
C8 0.030(2) 0.038(3) 0.023(3) -0.010(2) 0.002(2) 0.003(2)
C9 0.023(2) 0.024(2) 0.030(3) -0.006(2) 0.002(2) -0.0020(19)
C10 0.016(2) 0.015(2) 0.028(2) -0.0012(19) 0.0029(18) -0.0044(17)
C11 0.017(2) 0.021(2) 0.025(2) -0.0014(19) 0.0059(18) -0.0018(18)
C12 0.029(2) 0.021(2) 0.029(3) -0.005(2) 0.002(2) 0.000(2)
C13 0.024(2) 0.023(3) 0.039(3) -0.002(2) 0.000(2) 0.005(2)
C14 0.018(2) 0.022(2) 0.027(3) 0.005(2) 0.0016(18) 0.0030(18)
C15 0.017(2) 0.020(2) 0.023(2) 0.0000(19) 0.0003(18) 0.0011(18)
C16 0.018(2) 0.019(2) 0.027(2) -0.0044(19) -0.0022(19) -0.0014(18)
C17 0.024(2) 0.028(3) 0.023(3) -0.002(2) 0.0023(19) -0.003(2)
C18 0.031(2) 0.031(3) 0.024(2) 0.007(2) -0.001(2) -0.004(2)
C19 0.025(2) 0.023(2) 0.025(3) 0.002(2) 0.003(2) 0.0013(19)
C20 0.0123(19) 0.018(2) 0.025(2) 0.0000(19) -0.0027(18) -0.0016(17)
C21 0.017(2) 0.020(2) 0.023(2) 0.0026(19) 0.0035(18) -0.0025(18)
C22 0.028(2) 0.018(2) 0.038(3) 0.001(2) 0.007(2) 0.0007(19)
C23 0.044(4) 0.016(3) 0.041(4) 0.000 0.009(4) 0.000
C24 0.037(3) 0.029(3) 0.020(3) 0.003(2) 0.002(2) -0.002(2)
C25 0.027(3) 0.046(3) 0.047(3) 0.003(3) 0.003(2) -0.007(2)

loop_
_atom_type_symbol
_atom_type_description
_atom_type_scat_dispersion_real
_atom_type_scat_dispersion_imag
_atom_type_scat_source
C C 0.0033 0.0016 'International Tables Vol C Tables 4.2.6.8 and 6.1.1.4'
H H 0.0000 0.0000 'International Tables Vol C Tables 4.2.6.8 and 6.1.1.4'
N N 0.0061 0.0033 'International Tables Vol C Tables 4.2.6.8 and 6.1.1.4'
I I -0.4742 1.8119 'International Tables Vol C Tables 4.2.6.8 and 6.1.1.4'
Nd Nd -0.1943 3.0179 'International Tables Vol C Tables 4.2.6.8 and 6.1.1.4'

loop_
_geom_angle_atom_site_label_1
_geom_angle_atom_site_label_2
_geom_angle_atom_site_label_3
_geom_angle
_geom_angle_site_symmetry_1
_geom_angle_site_symmetry_3
_geom_angle_publ_flag
N1 Nd N1 144.59(15) . 3_656 ?
N1 Nd N3 83.16(10) . 3_656 ?
N1 Nd N3 125.65(11) 3_656 3_656 ?
N1 Nd N3 125.65(11) . . ?
N1 Nd N3 83.16(10) 3_656 . ?
N3 Nd N3 80.64(15) 3_656 . ?
N1 Nd N2 138.32(10) . 3_656 ?
N1 Nd N2 62.61(10) 3_656 3_656 ?
N3 Nd N2 63.09(10) 3_656 3_656 ?
N3 Nd N2 74.54(10) . 3_656 ?
N1 Nd N2 62.61(10) . . ?
N1 Nd N2 138.32(10) 3_656 . ?
N3 Nd N2 74.54(10) 3_656 . ?
N3 Nd N2 63.09(10) . . ?
N2 Nd N2 123.73(14) 3_656 . ?
N1 Nd N5 72.29(7) . . ?
N1 Nd N5 72.29(7) 3_656 . ?
N3 Nd N5 139.68(7) 3_656 . ?
N3 Nd N5 139.68(7) . . ?
N2 Nd N5 118.14(7) 3_656 . ?
N2 Nd N5 118.14(7) . . ?
N1 Nd N4 79.45(10) . . ?
N1 Nd N4 83.94(11) 3_656 . ?
N3 Nd N4 144.54(10) 3_656 . ?
N3 Nd N4 84.79(10) . . ?
N2 Nd N4 142.10(10) 3_656 . ?
N2 Nd N4 70.04(10) . . ?
N5 Nd N4 61.66(7) . . ?
N1 Nd N4 83.94(11) . 3_656 ?
N1 Nd N4 79.45(10) 3_656 3_656 ?
N3 Nd N4 84.79(10) 3_656 3_656 ?
N3 Nd N4 144.55(10) . 3_656 ?
N2 Nd N4 70.04(10) 3_656 3_656 ?
N2 Nd N4 142.09(10) . 3_656 ?
N5 Nd N4 61.66(7) . 3_656 ?
N4 Nd N4 123.33(15) . 3_656 ?
C1 N1 C5 117.6(4) . . ?
C6 N2 C10 117.7(4) . . ?
C15 N3 C11 118.0(4) . . ?
C16 N4 C20 117.1(4) . . ?
C21 N5 C21 118.2(5) . 3_656 ?
N1 C1 C2 123.4(4) . . ?
C1 C2 C3 119.0(4) . . ?
C2 C3 C4 118.6(4) . . ?
C3 C4 C5 120.2(4) . . ?
N1 C5 C4 121.3(4) . . ?
N1 C5 C6 116.7(4) . . ?
C4 C5 C6 121.9(4) . . ?
N2 C6 C7 122.5(4) . . ?
N2 C6 C5 116.3(4) . . ?
C7 C6 C5 121.2(4) . . ?
C8 C7 C6 118.9(4) . . ?
C9 C8 C7 119.3(4) . . ?
C8 C9 C10 119.3(4) . . ?
N2 C10 C9 122.3(4) . . ?
N2 C10 C11 116.6(4) . . ?
C9 C10 C11 121.1(4) . . ?
N3 C11 C12 121.6(4) . . ?
N3 C11 C10 117.1(4) . . ?
C12 C11 C10 121.2(4) . . ?
C13 C12 C11 119.9(4) . . ?
C12 C13 C14 118.8(4) . . ?
C13 C14 C15 119.0(4) . . ?
N3 C15 C14 122.7(4) . . ?
N4 C16 C17 123.8(4) . . ?
C18 C17 C16 118.6(4) . . ?
C17 C18 C19 118.5(4) . . ?
C18 C19 C20 119.8(4) . . ?
N4 C20 C19 121.9(4) . . ?
N4 C20 C21 115.9(4) . . ?
C19 C20 C21 122.1(4) . . ?
N5 C21 C22 122.3(4) . . ?
N5 C21 C20 116.6(4) . . ?
C22 C21 C20 121.1(4) . . ?
C23 C22 C21 119.2(5) . . ?
C22 C23 C22 118.8(6) 3_656 . ?
N6 C24 C25 178.7(5) . . ?

loop_
_geom_bond_atom_site_label_1
_geom_bond_atom_site_label_2
_geom_bond_distance
_geom_bond_site_symmetry_2
_geom_bond_publ_flag
Nd N1 2.587(3) . ?
Nd N1 2.587(3) 3_656 ?
Nd N3 2.616(3) 3_656 ?
Nd N3 2.617(3) . ?
Nd N2 2.618(3) 3_656 ?
Nd N2 2.618(3) . ?
Nd N5 2.637(5) . ?
Nd N4 2.676(3) . ?
Nd N4 2.676(3) 3_656 ?
N1 C1 1.349(5) . ?
N1 C5 1.362(5) . ?
N2 C6 1.356(5) . ?
N2 C10 1.361(5) . ?
N3 C15 1.350(5) . ?
N3 C11 1.356(5) . ?
N4 C16 1.343(5) . ?
N4 C20 1.366(5) . ?
N5 C21 1.348(5) . ?
N5 C21 1.348(5) 3_656 ?
N6 C24 1.140(6) . ?
C1 C2 1.378(6) . ?
C2 C3 1.378(6) . ?
C3 C4 1.382(6) . ?
C4 C5 1.387(6) . ?
C5 C6 1.491(6) . ?
C6 C7 1.390(6) . ?
C7 C8 1.390(7) . ?
C8 C9 1.376(6) . ?
C9 C10 1.391(6) . ?
C10 C11 1.488(6) . ?
C11 C12 1.392(6) . ?
C12 C13 1.378(7) . ?
C13 C14 1.381(7) . ?
C14 C15 1.388(6) . ?
C16 C17 1.390(6) . ?
C17 C18 1.384(6) . ?
C18 C19 1.386(6) . ?
C19 C20 1.389(6) . ?
C20 C21 1.483(6) . ?
C21 C22 1.391(6) . ?
C22 C23 1.384(6) . ?
C23 C22 1.384(6) 3_656 ?
C24 C25 1.470(7) . ?
